data_2010866
loop_
_publ_author_name
'Hosomi, Hiroyuki'
'Ohba, Shigeru'
'Aoyama, Hiromu'

_publ_section_title
;<i>N</i>-Isopropyl-<i>N</i>-[(<i>E</i>)-2-phenylpropenyl]thiobenzamide and
 <i>N</i>-isopropyl-3-methoxy-<i>N</i>-[(<i>E</i>)-2-phenylpropenyl]thiobenzamide
;
_journal_issue 4
_journal_name_full 'Acta Crystallographica Section C'
_journal_page_first e152
_journal_page_last e153
_journal_paper_doi 10.1107/S0108270100004030
_journal_volume 56
_journal_year 2000
_chemical_formula_moiety 'C19 H21 N1 S1'
_chemical_formula_sum 'C19 H21 N S'
_chemical_formula_weight 295.44
_chemical_name_systematic
;
N-Isopropyl-N-{(E)-2-phenyl-propenyl}-thiobenzamide
;
_space_group_IT_number 15
_symmetry_cell_setting monoclinic
_symmetry_space_group_name_Hall '-C 2yc'
_symmetry_space_group_name_H-M 'C 1 2/c 1'
_cell_angle_alpha 90
_cell_angle_beta 101.940(10)
_cell_angle_gamma 90
_cell_formula_units_Z 8
_cell_length_a 17.479(3)
_cell_length_b 9.100(2)
_cell_length_c 21.494(3)
_cell_measurement_reflns_used 25
_cell_measurement_temperature 248.0(10)
_cell_measurement_theta_max 30.0
_cell_measurement_theta_min 29.4
_cell_volume 3344.8(11)
_computing_cell_refinement 'MSC/AFC Diffractometer Control Software'
_computing_data_collection
;MSC/AFC Diffractometer Control Software
(Molecular Structure Corporation, 1993)
;
_computing_data_reduction 'TEXSAN (Molecular Structure Corporation, 1999)'
_computing_publication_material TEXSAN
_computing_structure_refinement 'SHELXL97 (Sheldrick, 1997)'
_computing_structure_solution 'SIR92 (Altomare et al., 1994)'
_diffrn_measurement_device_type 'Rigaku AFC-7R'
_diffrn_measurement_method \q-2\q
_diffrn_radiation_type CuK\a
_diffrn_radiation_wavelength 1.54184
_diffrn_reflns_av_R_equivalents .055
_diffrn_reflns_limit_h_max 22
_diffrn_reflns_limit_h_min -22
_diffrn_reflns_limit_k_max 11
_diffrn_reflns_limit_k_min -5
_diffrn_reflns_limit_l_max 0
_diffrn_reflns_limit_l_min -27
_diffrn_reflns_number 3812
_diffrn_reflns_theta_max 75.0
_diffrn_reflns_theta_min 2.5
_diffrn_standards_decay_% 0
_diffrn_standards_interval_count 150
_diffrn_standards_number 3
_exptl_absorpt_coefficient_mu 1.641
_exptl_absorpt_correction_T_max .651
_exptl_absorpt_correction_T_min .459
_exptl_absorpt_correction_type integration
_exptl_absorpt_process_details '(Coppens et al., 1965)'
_exptl_crystal_colour yellow
_exptl_crystal_density_diffrn 1.173
_exptl_crystal_density_method 'not measured'
_exptl_crystal_description plate-like
_exptl_crystal_size_max .6
_exptl_crystal_size_mid .4
_exptl_crystal_size_min .3
_refine_diff_density_max .30
_refine_diff_density_min -.42
_refine_ls_extinction_method none
_refine_ls_goodness_of_fit_ref 1.06
_refine_ls_hydrogen_treatment refall
_refine_ls_number_parameters 274
_refine_ls_number_reflns 3210
_refine_ls_R_factor_gt .046
_refine_ls_shift/su_max .001
_refine_ls_structure_factor_coef Fsqd
_refine_ls_weighting_details 'w = 1/[\s^2^(Fo^2^) + (0.0773P)^2^+2.6174P] where P = (Fo^2^+2Fc^2^)/3'
_refine_ls_weighting_scheme calc
_refine_ls_wR_factor_ref .134
_reflns_number_gt 2923
_reflns_number_total 3210
_reflns_threshold_expression I>2\s(I)
_cod_data_source_file qa0252.cif
_cod_data_source_block I
_cod_original_cell_volume 3344.7(11)
_cod_original_sg_symbol_H-M 'C 2/c'
_cod_original_formula_sum 'C19 H21 N1 S1'
_cod_database_code 2010866
_cod_database_fobs_code 2010866

loop_
_symmetry_equiv_pos_as_xyz
x,y,z
-x,y,1/2-z
-x,-y,-z
x,-y,1/2+z
1/2+x,1/2+y,z
1/2-x,1/2+y,1/2-z
1/2-x,1/2-y,-z
1/2+x,1/2-y,1/2+z

loop_
_atom_site_label
_atom_site_fract_x
_atom_site_fract_y
_atom_site_fract_z
_atom_site_U_iso_or_equiv
_atom_site_adp_type
_atom_site_calc_flag
_atom_site_refinement_flags
_atom_site_occupancy
_atom_site_disorder_assembly
_atom_site_disorder_group
_atom_site_type_symbol
S1 .37936(3) .87577(5) .98318(2) .0482(2) Uani d . 1.00 . . S
N2 .42952(8) .7972(2) .87891(6) .0359(3) Uani d . 1.00 . . N
C3 .39478(9) .7598(2) .92707(7) .0341(3) Uani d . 1.00 . . C
C4 .37340(10) .6020(2) .93112(7) .0346(3) Uani d . 1.00 . . C
C5 .29850(10) .5610(2) .93709(9) .0454(4) Uani d . 1.00 . . C
C6 .28120(10) .4140(3) .94320(10) .0559(5) Uani d . 1.00 . . C
C7 .3379(2) .3076(2) .94540(10) .0596(6) Uani d . 1.00 . . C
C8 .4124(2) .3480(2) .94110(10) .0551(5) Uani d . 1.00 . . C
C9 .43040(10) .4940(2) .93280(8) .0428(4) Uani d . 1.00 . . C
C10 .46810(10) .9420(2) .87672(9) .0454(4) Uani d . 1.00 . . C
C11 .4180(2) 1.0423(3) .82920(10) .0652(6) Uani d . 1.00 . . C
C12 .5497(2) .9206(3) .86390(10) .0651(6) Uani d . 1.00 . . C
C13 .42540(10) .7040(2) .82441(7) .0348(3) Uani d . 1.00 . . C
C14 .35960(10) .6778(2) .78232(7) .0352(4) Uani d . 1.00 . . C
C15 .28170(10) .7419(3) .78550(10) .0584(6) Uani d . 1.00 . . C
C16 .36245(9) .5752(2) .72909(7) .0349(4) Uani d . 1.00 . . C
C17 .3264(2) .6099(3) .66685(9) .0570(5) Uani d . 1.00 . . C
C18 .3320(2) .5152(3) .61740(10) .0708(7) Uani d . 1.00 . . C
C19 .37140(10) .3848(3) .62880(10) .0636(7) Uani d . 1.00 . . C
C20 .40470(10) .3469(3) .69050(10) .0584(5) Uani d . 1.00 . . C
C21 .40040(10) .4416(2) .74028(9) .0446(4) Uani d . 1.00 . . C
H5 .2600(10) .639(3) .9360(10) .05464(8) Uiso d . 1.00 . . H
H6 .226(2) .381(3) .9470(10) .08280(10) Uiso d . 1.00 . . H
H7 .3260(10) .204(3) .9500(10) .06378(9) Uiso d . 1.00 . . H
H8 .456(2) .276(3) .9440(10) .07639(10) Uiso d . 1.00 . . H
H9 .4820(10) .517(3) .9320(10) .05608(8) Uiso d . 1.00 . . H
H10 .4710(10) .985(3) .9170(10) .05508(8) Uiso d . 1.00 . . H
H11A .4420(10) 1.140(3) .8310(10) .06411(9) Uiso d . 1.00 . . H
H11B .365(2) 1.056(3) .8400(10) .08460(10) Uiso d . 1.00 . . H
H11C .411(2) 1.005(3) .7860(10) .07770(10) Uiso d . 1.00 . . H
H12A .575(2) .840(4) .891(2) .08430(10) Uiso d . 1.00 . . H
H12B .577(2) 1.023(3) .8670(10) .08030(10) Uiso d . 1.00 . . H
H12C .542(2) .878(3) .818(2) .08780(10) Uiso d . 1.00 . . H
H13 .4770(10) .661(2) .8190(10) .05049(7) Uiso d . 1.00 . . H
H15A .283(2) .816(3) .8220(10) .07671(10) Uiso d . 1.00 . . H
H15B .2440(10) .648(3) .7960(10) .05996(8) Uiso d . 1.00 . . H
H15C .257(2) .789(4) .749(2) .09360(10) Uiso d . 1.00 . . H
H17 .302(2) .704(4) .6600(10) .08280(10) Uiso d . 1.00 . . H
H18 .305(2) .547(3) .577(2) .09000(10) Uiso d . 1.00 . . H
H19 .374(2) .313(3) .5940(10) .07780(10) Uiso d . 1.00 . . H
H20 .431(2) .252(3) .6990(10) .08380(10) Uiso d . 1.00 . . H
H21 .4220(10) .412(3) .7830(10) .06118(8) Uiso d . 1.00 . . H

loop_
_atom_site_aniso_label
_atom_site_aniso_U_11
_atom_site_aniso_U_22
_atom_site_aniso_U_33
_atom_site_aniso_U_12
_atom_site_aniso_U_13
_atom_site_aniso_U_23
S1 .0755(4) .0382(3) .0371(3) .0023(2) .0259(2) -.0068(2)
N2 .0483(8) .0335(7) .0279(6) -.0047(6) .0126(6) -.0054(5)
C3 .0408(8) .0338(8) .0273(7) .0033(6) .0062(6) -.0014(6)
C4 .0461(9) .0335(8) .0246(7) .0002(7) .0082(6) -.0009(6)
C5 .0510(10) .0490(10) .0382(9) -.0030(8) .0146(8) -.0023(8)
C6 .0690(10) .0570(10) .0440(10) -.0210(10) .0176(9) -.0034(9)
C7 .098(2) .0380(10) .0420(10) -.0160(10) .0120(10) -.0002(8)
C8 .0800(10) .0378(9) .0440(10) .0107(10) .0040(10) -.0005(8)
C9 .0520(10) .0389(9) .0362(9) .0044(8) .0057(7) -.0011(7)
C10 .0680(10) .0362(9) .0367(9) -.0125(8) .0209(8) -.0079(7)
C11 .097(2) .0390(10) .0630(10) .0010(10) .0240(10) .0053(10)
C12 .0640(10) .0610(10) .075(2) -.0220(10) .0240(10) -.0080(10)
C13 .0444(9) .0338(8) .0282(7) -.0016(7) .0126(7) -.0050(6)
C14 .0433(8) .0347(8) .0281(7) .0028(7) .0087(6) -.0013(6)
C15 .0530(10) .0700(10) .0500(10) .0190(10) .0047(9) -.0140(10)
C16 .0396(8) .0391(8) .0272(7) -.0063(7) .0096(6) -.0053(6)
C17 .083(2) .0540(10) .0299(9) -.0020(10) .0019(9) .0001(8)
C18 .101(2) .082(2) .0275(9) -.0190(10) .0080(10) -.0090(10)
C19 .0670(10) .080(2) .0500(10) -.0230(10) .0270(10) -.0350(10)
C20 .0550(10) .0590(10) .0630(10) -.0004(10) .0191(10) -.0280(10)
C21 .0458(9) .0490(10) .0393(9) .0050(8) .0087(8) -.0107(8)

loop_
_atom_type_symbol
_atom_type_description
_atom_type_scat_dispersion_real
_atom_type_scat_dispersion_imag
_atom_type_scat_source
C C .018 .009
;International Tables for Crystallography
(1992, Vol. C)
;
H H .000 .000
;International Tables for Crystallography
(1992, Vol. C)
;
N N .031 .018
;International Tables for Crystallography
(1992, Vol. C)
;
S S .333 .557
;International Tables for Crystallography
(1992, Vol. C)
;

loop_
_geom_angle_atom_site_label_1
_geom_angle_atom_site_label_2
_geom_angle_atom_site_label_3
_geom_angle_site_symmetry_1
_geom_angle_site_symmetry_2
_geom_angle_site_symmetry_3
_geom_angle
_geom_angle_publ_flag
C3 N2 C10 1_555 1_555 1_555 121.90(10) no
C3 N2 C13 1_555 1_555 1_555 121.50(10) no
C10 N2 C13 1_555 1_555 1_555 116.40(10) no
S1 C3 N2 1_555 1_555 1_555 124.20(10) no
S1 C3 C4 1_555 1_555 1_555 119.20(10) no
N2 C3 C4 1_555 1_555 1_555 116.50(10) no
C3 C4 C5 1_555 1_555 1_555 121.1(2) no
C3 C4 C9 1_555 1_555 1_555 119.6(2) no
C5 C4 C9 1_555 1_555 1_555 119.2(2) no
C4 C5 C6 1_555 1_555 1_555 119.8(2) no
C4 C5 H5 1_555 1_555 1_555 117.0(10) no
C6 C5 H5 1_555 1_555 1_555 122.0(10) no
C5 C6 C7 1_555 1_555 1_555 120.7(2) no
C5 C6 H6 1_555 1_555 1_555 121.0(10) no
C7 C6 H6 1_555 1_555 1_555 117.0(10) no
C6 C7 C8 1_555 1_555 1_555 119.7(2) no
C6 C7 H7 1_555 1_555 1_555 120.0(10) no
C8 C7 H7 1_555 1_555 1_555 119.0(10) no
C7 C8 C9 1_555 1_555 1_555 120.5(2) no
C7 C8 H8 1_555 1_555 1_555 122.0(10) no
C9 C8 H8 1_555 1_555 1_555 116.0(10) no
C4 C9 C8 1_555 1_555 1_555 120.0(2) no
C4 C9 H9 1_555 1_555 1_555 121.0(10) no
C8 C9 H9 1_555 1_555 1_555 117.0(10) no
N2 C10 C11 1_555 1_555 1_555 110.7(2) no
N2 C10 C12 1_555 1_555 1_555 110.0(2) no
N2 C10 H10 1_555 1_555 1_555 106.0(10) no
C11 C10 C12 1_555 1_555 1_555 112.9(2) no
C11 C10 H10 1_555 1_555 1_555 106.0(10) no
C12 C10 H10 1_555 1_555 1_555 110.0(10) no
C10 C11 H11A 1_555 1_555 1_555 109.0(10) no
C10 C11 H11B 1_555 1_555 1_555 110.0(10) no
C10 C11 H11C 1_555 1_555 1_555 112.0(10) no
H11A C11 H11B 1_555 1_555 1_555 107(2) no
H11A C11 H11C 1_555 1_555 1_555 108(2) no
H11B C11 H11C 1_555 1_555 1_555 108(2) no
C10 C12 H12A 1_555 1_555 1_555 108.0(10) no
C10 C12 H12B 1_555 1_555 1_555 107.0(10) no
C10 C12 H12C 1_555 1_555 1_555 105.0(10) no
H12A C12 H12B 1_555 1_555 1_555 118(2) no
H12A C12 H12C 1_555 1_555 1_555 103(2) no
H12B C12 H12C 1_555 1_555 1_555 111(2) no
N2 C13 C14 1_555 1_555 1_555 123.5(2) no
N2 C13 H13 1_555 1_555 1_555 115.0(10) no
C14 C13 H13 1_555 1_555 1_555 120.0(10) no
C13 C14 C15 1_555 1_555 1_555 124.5(2) no
C13 C14 C16 1_555 1_555 1_555 118.4(2) no
C15 C14 C16 1_555 1_555 1_555 117.10(10) no
C14 C15 H15A 1_555 1_555 1_555 114.0(10) no
C14 C15 H15B 1_555 1_555 1_555 106.0(10) no
C14 C15 H15C 1_555 1_555 1_555 114(2) no
H15A C15 H15B 1_555 1_555 1_555 104(2) no
H15A C15 H15C 1_555 1_555 1_555 106(2) no
H15B C15 H15C 1_555 1_555 1_555 109(2) no
C14 C16 C17 1_555 1_555 1_555 121.1(2) no
C14 C16 C21 1_555 1_555 1_555 120.70(10) no
C17 C16 C21 1_555 1_555 1_555 118.2(2) no
C16 C17 C18 1_555 1_555 1_555 120.3(2) no
C16 C17 H17 1_555 1_555 1_555 116.0(10) no
C18 C17 H17 1_555 1_555 1_555 122.0(10) no
C17 C18 C19 1_555 1_555 1_555 120.9(2) no
C17 C18 H18 1_555 1_555 1_555 114(2) no
C19 C18 H18 1_555 1_555 1_555 124(2) no
C18 C19 C20 1_555 1_555 1_555 119.2(2) no
C18 C19 H19 1_555 1_555 1_555 122.0(10) no
C20 C19 H19 1_555 1_555 1_555 118.0(10) no
C19 C20 C21 1_555 1_555 1_555 120.4(2) no
C19 C20 H20 1_555 1_555 1_555 119.0(10) no
C21 C20 H20 1_555 1_555 1_555 119.0(10) no
C16 C21 C20 1_555 1_555 1_555 120.8(2) no
C16 C21 H21 1_555 1_555 1_555 119.0(10) no
C20 C21 H21 1_555 1_555 1_555 119.0(10) no

loop_
_geom_bond_atom_site_label_1
_geom_bond_atom_site_label_2
_geom_bond_site_symmetry_1
_geom_bond_site_symmetry_2
_geom_bond_distance
_geom_bond_publ_flag
S1 C3 . . 1.666(2) yes
N2 C3 . . 1.348(2) yes
N2 C10 . . 1.486(2) no
N2 C13 . . 1.436(2) yes
C3 C4 . . 1.490(2) no
C4 C5 . . 1.392(3) no
C4 C9 . . 1.395(3) no
C5 C6 . . 1.383(3) no
C5 H5 . . .97(2) no
C6 C7 . . 1.380(3) no
C6 H6 . . 1.02(3) no
C7 C8 . . 1.375(4) no
C7 H7 . . .98(3) no
C8 C9 . . 1.385(3) no
C8 H8 . . .99(3) no
C9 H9 . . .93(2) no
C10 C11 . . 1.508(3) no
C10 C12 . . 1.520(4) no
C10 H10 . . .93(3) no
C11 H11A . . .98(3) no
C11 H11B . . 1.00(3) no
C11 H11C . . .97(3) no
C12 H12A . . .98(3) no
C12 H12B . . 1.05(3) no
C12 H12C . . 1.04(3) no
C13 C14 . . 1.329(2) yes
C13 H13 . . 1.02(2) no
C14 C15 . . 1.496(3) no
C14 C16 . . 1.485(2) no
C15 H15A . . 1.02(3) no
C15 H15B . . 1.13(3) no
C15 H15C . . .92(3) no
C16 C17 . . 1.392(2) no
C16 C21 . . 1.382(3) no
C17 C18 . . 1.388(3) no
C17 H17 . . .95(3) no
C18 C19 . . 1.368(4) no
C18 H18 . . .95(3) no
C19 C20 . . 1.376(3) no
C19 H19 . . 1.01(3) no
C20 C21 . . 1.389(3) no
C20 H20 . . .98(3) no
C21 H21 . . .95(3) no

loop_
_cod_related_entry_id
_cod_related_entry_database
_cod_related_entry_code
1 ChemSpider 8860658
